data_4034322
loop_
_publ_author_name
'Murai, Masahito'
'Nishinaka, Naoki'
'Kimura, Mizuki'
'Takai, Kazuhiko'

_publ_section_title
;
 Regioselective Functionalization of 9,9-Dimethyl-9-silafluorenes by
 Borylation, Bromination, and Nitration.
;
_journal_issue 9
_journal_name_full 'The Journal of organic chemistry'
_journal_page_first 5667
_journal_page_last 5676
_journal_paper_doi 10.1021/acs.joc.9b00598
_journal_volume 84
_journal_year 2019
_chemical_formula_moiety 'C21 H27 B O2 Si'
_chemical_formula_sum 'C21 H27 B O2 Si'
_chemical_formula_weight 350.34
_space_group_crystal_system monoclinic
_space_group_IT_number 14
_space_group_name_Hall '-P 2yn'
_space_group_name_H-M_alt 'P 1 21/n 1'
_atom_sites_solution_hydrogens geom
_atom_sites_solution_primary direct
_atom_sites_solution_secondary difmap
_cell_angle_alpha 90.0000
_cell_angle_beta 93.993(6)
_cell_angle_gamma 90.0000
_cell_formula_units_Z 4
_cell_length_a 11.610(5)
_cell_length_b 11.921(5)
_cell_length_c 14.947(6)
_cell_measurement_reflns_used 6931
_cell_measurement_temperature 100
_cell_measurement_theta_max 31.20
_cell_measurement_theta_min 2.30
_cell_volume 2063.7(15)
_computing_cell_refinement 'CrystalClear-SM Expert 2.0 r16'
_computing_data_collection 'CrystalClear-SM Expert 2.0 r16 (Rigaku, 2014)'
_computing_data_reduction 'CrystalClear-SM Expert 2.0 r16'
_computing_molecular_graphics 'CrystalStructure 4.1'
_computing_publication_material 'CrystalStructure 4.1 (Rigaku, 2014)'
_computing_structure_refinement 'SHELXL97 (Sheldrick, 2008)'
_computing_structure_solution 'SHELXS97 (Sheldrick, 2008)'
_diffrn_ambient_temperature 100
_diffrn_detector_area_resol_mean 7.111
_diffrn_measured_fraction_theta_full 0.998
_diffrn_measured_fraction_theta_max 0.998
_diffrn_measurement_device_type 'Rigaku Saturn724'
_diffrn_measurement_method \w
_diffrn_radiation_type 'Mo K\a'
_diffrn_radiation_wavelength 0.71075
_diffrn_reflns_av_R_equivalents 0.0835
_diffrn_reflns_Laue_measured_fraction_full 0.000
_diffrn_reflns_Laue_measured_fraction_max 0.000
_diffrn_reflns_limit_h_max 15
_diffrn_reflns_limit_h_min -15
_diffrn_reflns_limit_k_max 15
_diffrn_reflns_limit_k_min -15
_diffrn_reflns_limit_l_max 19
_diffrn_reflns_limit_l_min -19
_diffrn_reflns_number 32477
_diffrn_reflns_point_group_measured_fraction_full 0.000
_diffrn_reflns_point_group_measured_fraction_max 0.000
_diffrn_reflns_theta_full 27.490
_diffrn_reflns_theta_max 27.490
_diffrn_reflns_theta_min 3.223
_diffrn_standards_number 0
_exptl_absorpt_coefficient_mu 0.124
_exptl_absorpt_correction_T_max 0.979
_exptl_absorpt_correction_T_min 0.754
_exptl_absorpt_correction_type multi-scan
_exptl_absorpt_process_details 'REQAB (Rigaku, 1998)'
_exptl_crystal_colour colorless
_exptl_crystal_density_diffrn 1.128
_exptl_crystal_density_method 'not measured'
_exptl_crystal_description block
_exptl_crystal_F_000 752.00
_exptl_crystal_size_max 0.180
_exptl_crystal_size_mid 0.170
_exptl_crystal_size_min 0.170
_refine_diff_density_max 0.40
_refine_diff_density_min -0.42
_refine_ls_extinction_method none
_refine_ls_goodness_of_fit_ref 1.093
_refine_ls_hydrogen_treatment constr
_refine_ls_number_parameters 226
_refine_ls_number_reflns 4731
_refine_ls_number_restraints 0
_refine_ls_R_factor_all 0.0724
_refine_ls_R_factor_gt 0.0544
_refine_ls_shift/su_max 0.000
_refine_ls_structure_factor_coef Fsqd
_refine_ls_weighting_details 'w = 1/[\s^2^(Fo^2^)+(0.0730P)^2^+0.0000P] where P=(Fo^2^+2Fc^2^)/3'
_refine_ls_weighting_scheme calc
_refine_ls_wR_factor_gt 0.1382
_refine_ls_wR_factor_ref 0.1496
_reflns_number_gt 3665
_reflns_number_total 4731
_reflns_threshold_expression F^2^>2.0\s(F^2^)
_cod_data_source_file jo9b00598_si_002.cif
_cod_data_source_block 8727-Nishinaka-B
_cod_database_code 4034322

loop_
_symmetry_equiv_pos_site_id
_space_group_symop_operation_xyz
1 +X,+Y,+Z
2 1/2-X,1/2+Y,1/2-Z
3 -X,-Y,-Z
4 1/2+X,1/2-Y,1/2+Z

loop_
_atom_site_label
_atom_site_type_symbol
_atom_site_fract_x
_atom_site_fract_y
_atom_site_fract_z
_atom_site_U_iso_or_equiv
_atom_site_adp_type
_atom_site_occupancy
_atom_site_site_symmetry_multiplicity
_atom_site_calc_flag
_atom_site_refinement_flags
Si1 Si 0.76900(4) 0.80998(5) 0.27335(3) 0.01925(16) Uani 1 4 d .
O1 O 0.27316(11) 0.58296(11) 0.41100(9) 0.0251(3) Uani 1 4 d .
O2 O 0.38554(12) 0.49742(14) 0.31176(10) 0.0342(4) Uani 1 4 d .
C1 C 0.63679(16) 0.77852(16) 0.33515(12) 0.0193(4) Uani 1 4 d .
C2 C 0.55390(16) 0.69405(16) 0.32395(12) 0.0204(4) Uani 1 4 d .
C3 C 0.46355(16) 0.68302(16) 0.38152(13) 0.0205(4) Uani 1 4 d .
C4 C 0.45941(16) 0.75983(16) 0.45187(13) 0.0209(4) Uani 1 4 d .
C5 C 0.54127(16) 0.84439(17) 0.46562(12) 0.0205(4) Uani 1 4 d .
C6 C 0.63032(15) 0.85456(16) 0.40725(12) 0.0181(4) Uani 1 4 d .
C7 C 0.72537(15) 0.93812(15) 0.41587(12) 0.0182(4) Uani 1 4 d .
C8 C 0.73409(16) 1.02511(16) 0.47860(13) 0.0216(4) Uani 1 4 d .
C9 C 0.82867(17) 1.09687(17) 0.48123(13) 0.0235(4) Uani 1 4 d .
C10 C 0.91759(16) 1.08357(17) 0.42359(13) 0.0223(4) Uani 1 4 d .
C11 C 0.90802(16) 0.99596(16) 0.36079(13) 0.0209(4) Uani 1 4 d .
C12 C 0.81262(15) 0.92423(16) 0.35487(12) 0.0193(4) Uani 1 4 d .
C13 C 1.02061(17) 1.16085(18) 0.42866(14) 0.0285(5) Uani 1 4 d .
C14 C 0.73897(18) 0.86820(19) 0.15858(13) 0.0284(5) Uani 1 4 d .
C15 C 0.86973(19) 0.68846(19) 0.27019(17) 0.0348(5) Uani 1 4 d .
C16 C 0.22105(16) 0.47259(16) 0.39273(13) 0.0214(4) Uani 1 4 d .
C17 C 0.27600(18) 0.43644(19) 0.30570(14) 0.0289(5) Uani 1 4 d .
C18 C 0.2551(2) 0.39814(19) 0.47291(15) 0.0358(5) Uani 1 4 d .
C19 C 0.09055(18) 0.4872(2) 0.38324(19) 0.0419(6) Uani 1 4 d .
C20 C 0.3012(2) 0.3114(2) 0.29836(19) 0.0451(7) Uani 1 4 d .
C21 C 0.2109(3) 0.4775(3) 0.22023(16) 0.0570(8) Uani 1 4 d .
B1 B 0.37319(19) 0.58682(19) 0.36799(15) 0.0214(5) Uani 1 4 d .
H1 H 0.55853 0.64234 0.27598 0.0245 Uiso 1 4 calc R
H2 H 0.39902 0.75413 0.49138 0.0250 Uiso 1 4 calc R
H3 H 0.53693 0.89507 0.51433 0.0246 Uiso 1 4 calc R
H4 H 0.67564 1.03518 0.5193 0.0259 Uiso 1 4 calc R
H5 H 0.83303 1.15665 0.52336 0.0282 Uiso 1 4 calc R
H6 H 0.96781 0.98518 0.32137 0.0250 Uiso 1 4 calc R
H7B H 1.06051 1.15607 0.48851 0.0342 Uiso 1 4 calc R
H8C H 0.99476 1.23811 0.41723 0.0342 Uiso 1 4 calc R
H9A H 1.07353 1.13861 0.38354 0.0342 Uiso 1 4 calc R
H10C H 0.67612 0.92302 0.1591 0.0341 Uiso 1 4 calc R
H11B H 0.71645 0.80727 0.11696 0.0341 Uiso 1 4 calc R
H12A H 0.80853 0.90498 0.13925 0.0341 Uiso 1 4 calc R
H13B H 0.94224 0.71299 0.24656 0.0417 Uiso 1 4 calc R
H14C H 0.83452 0.62974 0.23139 0.0417 Uiso 1 4 calc R
H15A H 0.88539 0.65877 0.33096 0.0417 Uiso 1 4 calc R
H16A H 0.33923 0.38969 0.4788 0.0429 Uiso 1 4 calc R
H17B H 0.21904 0.32426 0.4641 0.0429 Uiso 1 4 calc R
H18C H 0.22889 0.4325 0.52749 0.0429 Uiso 1 4 calc R
H19C H 0.05363 0.41377 0.37428 0.0503 Uiso 1 4 calc R
H20B H 0.06944 0.53543 0.33157 0.0503 Uiso 1 4 calc R
H21A H 0.06453 0.5219 0.43776 0.0503 Uiso 1 4 calc R
H22A H 0.34275 0.28541 0.35385 0.0541 Uiso 1 4 calc R
H23C H 0.34868 0.29817 0.24769 0.0541 Uiso 1 4 calc R
H24B H 0.22837 0.27008 0.28884 0.0541 Uiso 1 4 calc R
H25B H 0.13784 0.43657 0.21098 0.0684 Uiso 1 4 calc R
H26A H 0.25777 0.46446 0.16916 0.0684 Uiso 1 4 calc R
H27C H 0.19515 0.5579 0.2254 0.0684 Uiso 1 4 calc R

loop_
_atom_site_aniso_label
_atom_site_aniso_U_11
_atom_site_aniso_U_22
_atom_site_aniso_U_33
_atom_site_aniso_U_12
_atom_site_aniso_U_13
_atom_site_aniso_U_23
Si1 0.0181(3) 0.0195(3) 0.0207(3) -0.0014(2) 0.0051(2) 0.0005(2)
O1 0.0228(7) 0.0205(8) 0.0331(8) -0.0051(6) 0.0097(6) -0.0025(6)
O2 0.0285(8) 0.0411(10) 0.0350(9) -0.0194(7) 0.0155(6) -0.0156(7)
C1 0.0187(9) 0.0209(10) 0.0182(9) 0.0004(7) 0.0010(7) 0.0013(8)
C2 0.0205(10) 0.0222(10) 0.0187(9) -0.0022(8) 0.0020(7) -0.0033(8)
C3 0.0172(9) 0.0234(11) 0.0210(10) -0.0033(8) 0.0013(7) 0.0001(8)
C4 0.0181(9) 0.0217(10) 0.0235(10) -0.0006(8) 0.0065(8) 0.0008(8)
C5 0.0205(10) 0.0218(10) 0.0196(10) -0.0014(8) 0.0033(8) -0.0037(8)
C6 0.0150(9) 0.0197(10) 0.0193(9) -0.0003(7) -0.0003(7) 0.0019(7)
C7 0.0170(9) 0.0183(10) 0.0190(9) -0.0010(7) -0.0006(7) 0.0014(7)
C8 0.0220(10) 0.0233(11) 0.0194(10) -0.0021(8) 0.0003(8) 0.0004(8)
C9 0.0268(10) 0.0209(10) 0.0220(10) -0.0052(8) -0.0039(8) -0.0016(8)
C10 0.0211(10) 0.0226(11) 0.0223(10) -0.0036(8) -0.0043(8) 0.0071(8)
C11 0.0175(9) 0.0230(11) 0.0221(10) -0.0025(8) 0.0008(7) 0.0062(8)
C12 0.0159(9) 0.0225(10) 0.0194(9) 0.0010(7) 0.0002(7) 0.0045(8)
C13 0.0257(11) 0.0275(12) 0.0316(12) -0.0071(9) -0.0031(9) 0.0076(9)
C14 0.0327(12) 0.0306(12) 0.0226(11) -0.0043(9) 0.0063(9) -0.0012(9)
C15 0.0284(12) 0.0293(13) 0.0475(14) 0.0029(9) 0.0098(10) 0.0014(10)
C16 0.0181(9) 0.0182(10) 0.0282(10) -0.0038(8) 0.0040(8) 0.0018(8)
C17 0.0279(11) 0.0342(13) 0.0252(11) -0.0169(9) 0.0056(9) -0.0059(9)
C18 0.0452(14) 0.0314(13) 0.0297(12) -0.0103(11) -0.0044(10) 0.0058(10)
C19 0.0218(11) 0.0357(14) 0.0691(18) -0.0018(10) 0.0081(11) 0.0038(12)
C20 0.0410(14) 0.0399(15) 0.0561(17) -0.0127(11) 0.0162(12) -0.0211(12)
C21 0.0714(19) 0.070(2) 0.0275(13) -0.0372(16) -0.0119(12) 0.0051(13)
B1 0.0206(11) 0.0237(12) 0.0201(11) -0.0019(9) 0.0030(9) 0.0010(9)

loop_
_atom_type_symbol
_atom_type_description
_atom_type_scat_dispersion_real
_atom_type_scat_dispersion_imag
_atom_type_scat_source
C C 0.0033 0.0016
;
International Tables for Crystallography
(Vol. C, Tables 4.2.6.8 and 6.1.1.4)
;
B B 0.0013 0.0007
;
International Tables for Crystallography
(Vol. C, Tables 4.2.6.8 and 6.1.1.4)
;
O O 0.0106 0.0060
;
International Tables for Crystallography
(Vol. C, Tables 4.2.6.8 and 6.1.1.4)
;
Si Si 0.0817 0.0704
;
International Tables for Crystallography
(Vol. C, Tables 4.2.6.8 and 6.1.1.4)
;
H H 0.0000 0.0000
;
International Tables for Crystallography
(Vol. C, Table 6.1.1.4)
;

loop_
_geom_angle_atom_site_label_1
_geom_angle_atom_site_label_2
_geom_angle_atom_site_label_3
_geom_angle
_geom_angle_publ_flag
C1 Si1 C12 91.05(8) yes
C1 Si1 C14 114.81(9) yes
C1 Si1 C15 113.06(10) yes
C12 Si1 C14 110.68(10) yes
C12 Si1 C15 116.08(9) yes
C14 Si1 C15 110.12(11) yes
C16 O1 B1 107.20(15) yes
C17 O2 B1 107.27(16) yes
Si1 C1 C2 131.60(15) yes
Si1 C1 C6 109.54(13) yes
C2 C1 C6 118.77(17) yes
C1 C2 C3 122.07(17) yes
C2 C3 C4 117.68(17) yes
C2 C3 B1 120.85(17) yes
C4 C3 B1 121.45(18) yes
C3 C4 C5 121.81(18) yes
C4 C5 C6 119.74(18) yes
C1 C6 C5 119.92(17) yes
C1 C6 C7 114.67(16) yes
C5 C6 C7 125.37(17) yes
C6 C7 C8 125.07(17) yes
C6 C7 C12 115.17(16) yes
C8 C7 C12 119.75(17) yes
C7 C8 C9 119.73(18) yes
C8 C9 C10 121.88(18) yes
C9 C10 C11 117.96(18) yes
C9 C10 C13 121.11(18) yes
C11 C10 C13 120.93(18) yes
C10 C11 C12 121.55(18) yes
Si1 C12 C7 109.27(13) yes
Si1 C12 C11 131.55(15) yes
C7 C12 C11 119.09(17) yes
O1 C16 C17 102.55(15) yes
O1 C16 C18 107.20(15) yes
O1 C16 C19 108.04(16) yes
C17 C16 C18 113.56(17) yes
C17 C16 C19 114.78(18) yes
C18 C16 C19 110.03(18) yes
O2 C17 C16 102.53(16) yes
O2 C17 C20 108.67(18) yes
O2 C17 C21 105.76(19) yes
C16 C17 C20 115.13(19) yes
C16 C17 C21 114.00(19) yes
C20 C17 C21 109.9(2) yes
O1 B1 O2 113.00(18) yes
O1 B1 C3 123.39(18) yes
O2 B1 C3 123.61(19) yes
C1 C2 H1 118.962 no
C3 C2 H1 118.964 no
C3 C4 H2 119.099 no
C5 C4 H2 119.094 no
C4 C5 H3 120.128 no
C6 C5 H3 120.133 no
C7 C8 H4 120.132 no
C9 C8 H4 120.140 no
C8 C9 H5 119.065 no
C10 C9 H5 119.058 no
C10 C11 H6 119.226 no
C12 C11 H6 119.222 no
C10 C13 H7B 109.470 no
C10 C13 H8C 109.470 no
C10 C13 H9A 109.472 no
H7B C13 H8C 109.472 no
H7B C13 H9A 109.471 no
H8C C13 H9A 109.473 no
Si1 C14 H10C 109.464 no
Si1 C14 H11B 109.473 no
Si1 C14 H12A 109.470 no
H10C C14 H11B 109.477 no
H10C C14 H12A 109.470 no
H11B C14 H12A 109.474 no
Si1 C15 H13B 109.474 no
Si1 C15 H14C 109.478 no
Si1 C15 H15A 109.472 no
H13B C15 H14C 109.466 no
H13B C15 H15A 109.466 no
H14C C15 H15A 109.472 no
C16 C18 H16A 109.472 no
C16 C18 H17B 109.477 no
C16 C18 H18C 109.474 no
H16A C18 H17B 109.472 no
H16A C18 H18C 109.472 no
H17B C18 H18C 109.461 no
C16 C19 H19C 109.473 no
C16 C19 H20B 109.476 no
C16 C19 H21A 109.474 no
H19C C19 H20B 109.464 no
H19C C19 H21A 109.466 no
H20B C19 H21A 109.475 no
C17 C20 H22A 109.465 no
C17 C20 H23C 109.477 no
C17 C20 H24B 109.475 no
H22A C20 H23C 109.466 no
H22A C20 H24B 109.471 no
H23C C20 H24B 109.474 no
C17 C21 H25B 109.476 no
C17 C21 H26A 109.472 no
C17 C21 H27C 109.474 no
H25B C21 H26A 109.472 no
H25B C21 H27C 109.475 no
H26A C21 H27C 109.459 no

loop_
_geom_bond_atom_site_label_1
_geom_bond_atom_site_label_2
_geom_bond_distance
_geom_bond_publ_flag
Si1 C1 1.883(2) yes
Si1 C12 1.874(2) yes
Si1 C14 1.861(2) yes
Si1 C15 1.864(2) yes
O1 C16 1.466(2) yes
O1 B1 1.367(3) yes
O2 C17 1.462(3) yes
O2 B1 1.371(3) yes
C1 C2 1.395(3) yes
C1 C6 1.414(3) yes
C2 C3 1.408(3) yes
C3 C4 1.398(3) yes
C3 B1 1.558(3) yes
C4 C5 1.391(3) yes
C5 C6 1.404(3) yes
C6 C7 1.486(3) yes
C7 C8 1.397(3) yes
C7 C12 1.419(3) yes
C8 C9 1.390(3) yes
C9 C10 1.399(3) yes
C10 C11 1.403(3) yes
C10 C13 1.507(3) yes
C11 C12 1.397(3) yes
C16 C17 1.549(3) yes
C16 C18 1.521(3) yes
C16 C19 1.522(3) yes
C17 C20 1.525(3) yes
C17 C21 1.519(3) yes
C2 H1 0.950 no
C4 H2 0.950 no
C5 H3 0.950 no
C8 H4 0.950 no
C9 H5 0.950 no
C11 H6 0.950 no
C13 H7B 0.980 no
C13 H8C 0.980 no
C13 H9A 0.980 no
C14 H10C 0.980 no
C14 H11B 0.980 no
C14 H12A 0.980 no
C15 H13B 0.980 no
C15 H14C 0.980 no
C15 H15A 0.980 no
C18 H16A 0.980 no
C18 H17B 0.980 no
C18 H18C 0.980 no
C19 H19C 0.980 no
C19 H20B 0.980 no
C19 H21A 0.980 no
C20 H22A 0.980 no
C20 H23C 0.980 no
C20 H24B 0.980 no
C21 H25B 0.980 no
C21 H26A 0.980 no
C21 H27C 0.980 no

loop_
_geom_contact_atom_site_label_1
_geom_contact_atom_site_label_2
_geom_contact_distance
_geom_contact_publ_flag
_geom_contact_site_symmetry_2
O1 C4 3.051(2) no .
O1 C21 3.154(3) no .
O2 C2 3.049(3) no .
O2 C18 3.163(3) no .
C1 C4 2.799(3) no .
C2 C5 2.786(3) no .
C3 C6 2.824(3) no .
C5 C8 3.103(3) no .
C7 C10 2.822(3) no .
C8 C11 2.792(3) no .
C9 C12 2.791(3) no .
C18 C20 2.891(4) no .
C18 B1 3.114(3) no .
C19 C20 3.524(4) no .
C19 C21 2.894(4) no .
C19 B1 3.512(3) no .
C20 B1 3.528(4) no .
C21 B1 3.090(4) no .
C10 C10 3.499(3) no 3_776
Si1 H1 3.1591 no .
Si1 H6 3.1582 no .
O1 H2 2.7382 no .
O1 H16A 2.6106 no .
O1 H17B 3.2565 no .
O1 H18C 2.5764 no .
O1 H19C 3.2666 no .
O1 H20B 2.6332 no .
O1 H21A 2.5868 no .
O1 H27C 2.8733 no .
O2 H1 2.7302 no .
O2 H16A 2.8912 no .
O2 H22A 2.6596 no .
O2 H23C 2.5855 no .
O2 H24B 3.2718 no .
O2 H25B 3.2345 no .
O2 H26A 2.5412 no .
O2 H27C 2.5835 no .
C1 H3 3.2984 no .
C1 H10C 3.2043 no .
C1 H11B 3.4683 no .
C1 H14C 3.3640 no .
C1 H15A 3.2245 no .
C2 H2 3.2613 no .
C3 H3 3.2895 no .
C4 H1 3.2587 no .
C5 H4 2.8418 no .
C6 H1 3.2737 no .
C6 H2 3.2705 no .
C6 H4 2.7559 no .
C7 H3 2.7684 no .
C7 H5 3.2635 no .
C7 H6 3.2842 no .
C8 H3 2.8457 no .
C9 H6 3.2603 no .
C9 H7B 2.7774 no .
C9 H8C 2.7794 no .
C9 H9A 3.3226 no .
C10 H4 3.2908 no .
C11 H5 3.2599 no .
C11 H7B 3.1545 no .
C11 H8C 3.1528 no .
C11 H9A 2.5708 no .
C11 H12A 3.5976 no .
C12 H4 3.2960 no .
C12 H10C 3.2293 no .
C12 H12A 3.2281 no .
C12 H13B 3.4009 no .
C12 H15A 3.3012 no .
C13 H5 2.6792 no .
C13 H6 2.6826 no .
C14 H13B 3.2078 no .
C14 H14C 3.2137 no .
C15 H11B 3.1386 no .
C15 H12A 3.2869 no .
C16 H22A 2.7253 no .
C16 H23C 3.4156 no .
C16 H24B 2.8749 no .
C16 H25B 2.8517 no .
C16 H26A 3.3995 no .
C16 H27C 2.6973 no .
C17 H16A 2.6980 no .
C17 H17B 2.8371 no .
C17 H18C 3.3976 no .
C17 H19C 2.8562 no .
C17 H20B 2.7244 no .
C17 H21A 3.4113 no .
C18 H19C 2.6829 no .
C18 H20B 3.3396 no .
C18 H21A 2.6805 no .
C18 H22A 2.5022 no .
C18 H24B 3.1428 no .
C19 H16A 3.3397 no .
C19 H17B 2.6850 no .
C19 H18C 2.6780 no .
C19 H24B 3.4010 no .
C19 H25B 2.7372 no .
C19 H27C 2.8547 no .
C20 H16A 2.8592 no .
C20 H17B 2.7203 no .
C20 H19C 3.3903 no .
C20 H25B 2.6807 no .
C20 H26A 2.6794 no .
C20 H27C 3.3402 no .
C21 H19C 3.1303 no .
C21 H20B 2.5150 no .
C21 H22A 3.3390 no .
C21 H23C 2.6841 no .
C21 H24B 2.6789 no .
B1 H1 2.7151 no .
B1 H2 2.7189 no .
B1 H16A 2.9175 no .
B1 H18C 3.5258 no .
B1 H20B 3.5834 no .
B1 H26A 3.4930 no .
B1 H27C 2.8845 no .
H1 H14C 3.3213 no .
H2 H3 2.3297 no .
H3 H4 2.3178 no .
H4 H5 2.3290 no .
H5 H7B 2.7273 no .
H5 H8C 2.7203 no .
H6 H7B 3.3429 no .
H6 H8C 3.3436 no .
H6 H9A 2.3572 no .
H6 H12A 3.3231 no .
H6 H13B 3.4381 no .
H11B H13B 3.3437 no .
H11B H14C 2.9928 no .
H12A H13B 3.1423 no .
H12A H14C 3.5631 no .
H16A H19C 3.5772 no .
H16A H21A 3.5720 no .
H16A H22A 2.2463 no .
H16A H24B 3.3530 no .
H17B H19C 2.5040 no .
H17B H20B 3.5775 no .
H17B H21A 2.9708 no .
H17B H22A 2.3071 no .
H17B H24B 2.7075 no .
H18C H19C 2.9640 no .
H18C H20B 3.5712 no .
H18C H21A 2.4939 no .
H18C H22A 3.4693 no .
H19C H24B 3.0069 no .
H19C H25B 2.7055 no .
H19C H27C 3.3336 no .
H20B H25B 2.3383 no .
H20B H26A 3.4826 no .
H20B H27C 2.2456 no .
H22A H25B 3.5720 no .
H22A H26A 3.5736 no .
H23C H25B 2.9712 no .
H23C H26A 2.4998 no .
H23C H27C 3.5766 no .
H24B H25B 2.4956 no .
H24B H26A 2.9616 no .
H24B H27C 3.5734 no .
O1 H5 3.5052 no 3_676
O1 H11B 3.4504 no 4_465
O1 H12A 3.4108 no 4_465
O2 H6 2.7114 no 2_645
O2 H9A 3.4312 no 2_645
C1 H16A 3.4240 no 3_666
C1 H17B 3.5506 no 3_666
C1 H18C 3.5397 no 3_666
C2 H6 3.3023 no 2_645
C2 H9A 3.4066 no 2_645
C2 H16A 3.2740 no 3_666
C2 H18C 3.5758 no 3_666
C3 H16A 3.1124 no 3_666
C3 H24B 3.4258 no 2_555
C3 H25B 3.4938 no 2_555
C4 H4 2.9512 no 3_676
C4 H5 3.5820 no 3_676
C4 H16A 3.0625 no 3_666
C4 H25B 3.3550 no 2_555
C5 H3 3.2555 no 3_676
C5 H4 2.9211 no 3_676
C5 H16A 3.2002 no 3_666
C5 H17B 3.5330 no 3_666
C5 H22A 3.3140 no 3_666
C5 H25B 3.4256 no 2_555
C6 H16A 3.3794 no 3_666
C6 H17B 3.2912 no 3_666
C7 H7B 2.9981 no 3_776
C7 H14C 3.2145 no 2_655
C8 H2 3.1003 no 3_676
C8 H3 3.2960 no 3_676
C8 H7B 3.2296 no 3_776
C8 H9A 3.5218 no 3_776
C8 H14C 3.4196 no 2_655
C8 H26A 2.8451 no 4_565
C9 H2 3.2344 no 3_676
C9 H7B 3.2971 no 3_776
C9 H9A 3.5966 no 3_776
C9 H11B 2.9347 no 2_655
C9 H26A 3.0699 no 4_565
C10 H1 3.0953 no 2_655
C10 H7B 3.1473 no 3_776
C10 H11B 3.1256 no 2_655
C11 H1 2.7360 no 2_655
C11 H7B 2.8944 no 3_776
C11 H14C 3.4396 no 2_655
C12 H7B 2.8436 no 3_776
C12 H14C 3.2056 no 2_655
C13 H1 3.1397 no 2_655
C13 H11B 3.2902 no 2_655
C13 H17B 3.0353 no 1_665
C13 H19C 3.1530 no 1_665
C13 H24B 3.5473 no 1_665
C14 H2 3.5316 no 4_564
C14 H8C 3.2595 no 2_645
C14 H18C 3.0766 no 4_564
C14 H19C 3.4415 no 2_555
C15 H10C 3.3899 no 2_645
C15 H20B 3.0413 no 1_655
C15 H23C 3.5485 no 2_655
C18 H12A 3.4439 no 4_465
C18 H15A 3.5185 no 3_666
C19 H8C 3.2238 no 1_445
C19 H10C 3.2092 no 2_545
C19 H15A 3.1948 no 1_455
C19 H21A 3.3291 no 3_566
C20 H13B 3.3131 no 2_645
C20 H27C 3.0428 no 2_545
C21 H4 3.0065 no 4_464
C21 H9A 3.5915 no 2_645
C21 H24B 3.5631 no 2_555
B1 H24B 3.3575 no 2_555
H1 C10 3.0953 no 2_645
H1 C11 2.7360 no 2_645
H1 C13 3.1397 no 2_645
H1 H6 2.3788 no 2_645
H1 H8C 3.1269 no 2_645
H1 H9A 2.7438 no 2_645
H1 H12A 3.4237 no 2_645
H2 C8 3.1003 no 3_676
H2 C9 3.2344 no 3_676
H2 C14 3.5316 no 4_465
H2 H4 2.6582 no 3_676
H2 H5 2.8906 no 3_676
H2 H11B 3.0176 no 4_465
H2 H12A 3.1480 no 4_465
H2 H16A 3.4906 no 3_666
H3 C5 3.2555 no 3_676
H3 C8 3.2960 no 3_676
H3 H3 2.6695 no 3_676
H3 H4 2.6195 no 3_676
H3 H22A 3.1748 no 3_666
H3 H27C 3.5826 no 4_565
H4 C4 2.9512 no 3_676
H4 C5 2.9211 no 3_676
H4 C21 3.0065 no 4_565
H4 H2 2.6582 no 3_676
H4 H3 2.6195 no 3_676
H4 H25B 2.9478 no 4_565
H4 H26A 2.3726 no 4_565
H4 H27C 3.2673 no 4_565
H5 O1 3.5052 no 3_676
H5 C4 3.5820 no 3_676
H5 H2 2.8906 no 3_676
H5 H6 3.5839 no 3_776
H5 H11B 2.7902 no 2_655
H5 H23C 3.3884 no 4_565
H5 H26A 2.8040 no 4_565
H6 O2 2.7114 no 2_655
H6 C2 3.3023 no 2_655
H6 H1 2.3788 no 2_655
H6 H5 3.5839 no 3_776
H6 H7B 3.3390 no 3_776
H6 H23C 3.2986 no 2_655
H6 H26A 3.1889 no 2_655
H7B C7 2.9981 no 3_776
H7B C8 3.2296 no 3_776
H7B C9 3.2971 no 3_776
H7B C10 3.1473 no 3_776
H7B C11 2.8944 no 3_776
H7B C12 2.8436 no 3_776
H7B H6 3.3390 no 3_776
H7B H15A 3.5088 no 3_776
H7B H17B 2.7630 no 1_665
H7B H19C 3.5128 no 1_665
H8C C14 3.2595 no 2_655
H8C C19 3.2238 no 1_665
H8C H1 3.1269 no 2_655
H8C H10C 3.1275 no 2_655
H8C H11B 2.6037 no 2_655
H8C H17B 2.8411 no 1_665
H8C H19C 2.3077 no 1_665
H8C H21A 3.4872 no 1_665
H8C H24B 3.4509 no 1_665
H9A O2 3.4312 no 2_655
H9A C2 3.4066 no 2_655
H9A C8 3.5218 no 3_776
H9A C9 3.5966 no 3_776
H9A C21 3.5915 no 2_655
H9A H1 2.7438 no 2_655
H9A H17B 2.9864 no 1_665
H9A H19C 3.2905 no 1_665
H9A H24B 2.8365 no 1_665
H9A H26A 2.9969 no 2_655
H9A H27C 3.3762 no 2_655
H10C C15 3.3899 no 2_655
H10C C19 3.2092 no 2_555
H10C H8C 3.1275 no 2_645
H10C H14C 2.9657 no 2_655
H10C H15A 2.9060 no 2_655
H10C H18C 2.7165 no 4_564
H10C H19C 2.6816 no 2_555
H10C H20B 3.1620 no 2_555
H10C H21A 3.2754 no 2_555
H10C H21A 3.5296 no 4_564
H11B O1 3.4504 no 4_564
H11B C9 2.9347 no 2_645
H11B C10 3.1256 no 2_645
H11B C13 3.2902 no 2_645
H11B H2 3.0176 no 4_564
H11B H5 2.7902 no 2_645
H11B H8C 2.6037 no 2_645
H11B H18C 3.3852 no 4_564
H11B H19C 3.3939 no 2_555
H12A O1 3.4108 no 4_564
H12A C18 3.4439 no 4_564
H12A H1 3.4237 no 2_655
H12A H2 3.1480 no 4_564
H12A H16A 3.4625 no 4_564
H12A H18C 2.6803 no 4_564
H13B C20 3.3131 no 2_655
H13B H20B 2.8310 no 1_655
H13B H22A 3.1226 no 2_655
H13B H23C 2.6271 no 2_655
H13B H27C 3.5028 no 1_655
H14C C7 3.2145 no 2_645
H14C C8 3.4196 no 2_645
H14C C11 3.4396 no 2_645
H14C C12 3.2056 no 2_645
H14C H10C 2.9657 no 2_645
H14C H20B 3.2212 no 1_655
H15A C18 3.5185 no 3_666
H15A C19 3.1948 no 1_655
H15A H7B 3.5088 no 3_776
H15A H10C 2.9060 no 2_645
H15A H17B 3.3781 no 3_666
H15A H18C 2.7949 no 3_666
H15A H19C 3.5480 no 1_655
H15A H20B 2.5933 no 1_655
H15A H21A 3.0123 no 1_655
H16A C1 3.4240 no 3_666
H16A C2 3.2740 no 3_666
H16A C3 3.1124 no 3_666
H16A C4 3.0625 no 3_666
H16A C5 3.2002 no 3_666
H16A C6 3.3794 no 3_666
H16A H2 3.4906 no 3_666
H16A H12A 3.4625 no 4_465
H17B C1 3.5506 no 3_666
H17B C5 3.5330 no 3_666
H17B C6 3.2912 no 3_666
H17B C13 3.0353 no 1_445
H17B H7B 2.7630 no 1_445
H17B H8C 2.8411 no 1_445
H17B H9A 2.9864 no 1_445
H17B H15A 3.3781 no 3_666
H18C C1 3.5397 no 3_666
H18C C2 3.5758 no 3_666
H18C C14 3.0766 no 4_465
H18C H10C 2.7165 no 4_465
H18C H11B 3.3852 no 4_465
H18C H12A 2.6803 no 4_465
H18C H15A 2.7949 no 3_666
H18C H21A 3.5237 no 3_566
H19C C13 3.1530 no 1_445
H19C C14 3.4415 no 2_545
H19C H7B 3.5128 no 1_445
H19C H8C 2.3077 no 1_445
H19C H9A 3.2905 no 1_445
H19C H10C 2.6816 no 2_545
H19C H11B 3.3939 no 2_545
H19C H15A 3.5480 no 1_455
H19C H21A 3.3015 no 3_566
H20B C15 3.0413 no 1_455
H20B H10C 3.1620 no 2_545
H20B H13B 2.8310 no 1_455
H20B H14C 3.2212 no 1_455
H20B H15A 2.5933 no 1_455
H20B H23C 3.5035 no 2_555
H21A C19 3.3291 no 3_566
H21A H8C 3.4872 no 1_445
H21A H10C 3.2754 no 2_545
H21A H10C 3.5296 no 4_465
H21A H15A 3.0123 no 1_455
H21A H18C 3.5237 no 3_566
H21A H19C 3.3015 no 3_566
H21A H21A 2.5235 no 3_566
H22A C5 3.3140 no 3_666
H22A H3 3.1748 no 3_666
H22A H13B 3.1226 no 2_645
H22A H27C 2.9799 no 2_545
H23C C15 3.5485 no 2_645
H23C H5 3.3884 no 4_464
H23C H6 3.2986 no 2_645
H23C H13B 2.6271 no 2_645
H23C H20B 3.5035 no 2_545
H23C H27C 2.9416 no 2_545
H24B C3 3.4258 no 2_545
H24B C13 3.5473 no 1_445
H24B C21 3.5631 no 2_545
H24B B1 3.3575 no 2_545
H24B H8C 3.4509 no 1_445
H24B H9A 2.8365 no 1_445
H24B H27C 2.6940 no 2_545
H25B C3 3.4938 no 2_545
H25B C4 3.3550 no 2_545
H25B C5 3.4256 no 2_545
H25B H4 2.9478 no 4_464
H26A C8 2.8451 no 4_464
H26A C9 3.0699 no 4_464
H26A H4 2.3726 no 4_464
H26A H5 2.8040 no 4_464
H26A H6 3.1889 no 2_645
H26A H9A 2.9969 no 2_645
H27C C20 3.0428 no 2_555
H27C H3 3.5826 no 4_464
H27C H4 3.2673 no 4_464
H27C H9A 3.3762 no 2_645
H27C H13B 3.5028 no 1_455
H27C H22A 2.9799 no 2_555
H27C H23C 2.9416 no 2_555
H27C H24B 2.6940 no 2_555

loop_
_geom_torsion_atom_site_label_1
_geom_torsion_atom_site_label_2
_geom_torsion_atom_site_label_3
_geom_torsion_atom_site_label_4
_geom_torsion
_geom_torsion_publ_flag
C1 Si1 C12 C7 -4.74(11) no
C1 Si1 C12 C11 178.94(16) no
C12 Si1 C1 C2 -174.00(16) no
C12 Si1 C1 C6 2.43(12) no
C14 Si1 C1 C2 72.57(18) no
C14 Si1 C1 C6 -111.00(12) no
C15 Si1 C1 C2 -54.93(18) no
C15 Si1 C1 C6 121.50(12) no
C14 Si1 C12 C7 112.36(12) no
C14 Si1 C12 C11 -63.96(17) no
C15 Si1 C12 C7 -121.18(12) no
C15 Si1 C12 C11 62.50(19) no
C16 O1 B1 O2 9.2(2) no
C16 O1 B1 C3 -170.91(15) no
B1 O1 C16 C17 -22.27(17) no
B1 O1 C16 C18 97.57(16) no
B1 O1 C16 C19 -143.88(14) no
C17 O2 B1 O1 9.3(2) no
C17 O2 B1 C3 -170.62(16) no
B1 O2 C17 C16 -22.36(19) no
B1 O2 C17 C20 -144.66(15) no
B1 O2 C17 C21 97.34(17) no
Si1 C1 C2 C3 176.86(12) no
Si1 C1 C6 C5 -177.25(11) no
Si1 C1 C6 C7 0.43(18) no
C2 C1 C6 C5 -0.3(3) no
C2 C1 C6 C7 177.39(14) no
C6 C1 C2 C3 0.7(3) no
C1 C2 C3 C4 -0.4(3) no
C1 C2 C3 B1 -179.21(15) no
C2 C3 C4 C5 -0.2(3) no
C2 C3 B1 O1 -168.19(17) no
C2 C3 B1 O2 11.7(3) no
C4 C3 B1 O1 13.1(3) no
C4 C3 B1 O2 -166.99(17) no
B1 C3 C4 C5 178.52(15) no
C3 C4 C5 C6 0.6(3) no
C4 C5 C6 C1 -0.4(3) no
C4 C5 C6 C7 -177.78(15) no
C1 C6 C7 C8 176.37(15) no
C1 C6 C7 C12 -4.4(2) no
C5 C6 C7 C8 -6.1(3) no
C5 C6 C7 C12 173.16(16) no
C6 C7 C8 C9 178.72(15) no
C6 C7 C12 Si1 5.99(19) no
C6 C7 C12 C11 -177.16(14) no
C8 C7 C12 Si1 -174.71(14) no
C8 C7 C12 C11 2.1(2) no
C12 C7 C8 C9 -0.5(3) no
C7 C8 C9 C10 -1.2(3) no
C8 C9 C10 C11 1.2(3) no
C8 C9 C10 C13 -178.79(16) no
C9 C10 C11 C12 0.5(3) no
C13 C10 C11 C12 -179.50(15) no
C10 C11 C12 Si1 173.87(15) no
C10 C11 C12 C7 -2.2(3) no
O1 C16 C17 O2 26.75(17) no
O1 C16 C17 C20 144.56(14) no
O1 C16 C17 C21 -87.04(17) no
C18 C16 C17 O2 -88.56(19) no
C18 C16 C17 C20 29.2(2) no
C18 C16 C17 C21 157.65(16) no
C19 C16 C17 O2 143.64(16) no
C19 C16 C17 C20 -98.55(19) no
C19 C16 C17 C21 29.9(2) no
